data_7031230
loop_
_publ_author_name
'Yasuda, Ryoga'
'Iwasa, Kentaro'
'Niikura, Fumiya'
'Seino, Hidetake'
'Mizobe, Yasushi'

_publ_section_title
;
 A molybdenum complex bearing a tetraphosphine ligand as a precursor for
 heterobimetallic complexes.
;
_journal_issue 24
_journal_name_full 'Dalton transactions (Cambridge, England : 2003)'
_journal_page_first 9344
_journal_page_last 9355
_journal_paper_doi 10.1039/c4dt00581c
_journal_volume 43
_journal_year 2014
_chemical_formula_moiety 'C66 H72 Cl8 Mo P4 Ru'
_chemical_formula_sum 'C66 H72 Cl8 Mo P4 Ru'
_chemical_formula_weight 1469.82
_space_group_IT_number 2
_symmetry_cell_setting triclinic
_symmetry_Int_Tables_number 2
_symmetry_space_group_name_Hall '-P 1'
_symmetry_space_group_name_H-M 'P -1'
_atom_sites_solution_hydrogens geom
_atom_sites_solution_primary heavy
_atom_sites_solution_secondary difmap
_cell_angle_alpha 86.969(6)
_cell_angle_beta 80.372(5)
_cell_angle_gamma 67.421(5)
_cell_formula_units_Z 2
_cell_length_a 12.2260(18)
_cell_length_b 14.313(3)
_cell_length_c 20.433(4)
_cell_measurement_reflns_used 9188
_cell_measurement_temperature 113
_cell_measurement_theta_max 27.88
_cell_measurement_theta_min 3.01
_cell_volume 3254.8(11)
_computing_cell_refinement CrystalClear
_computing_data_collection 'CrystalClear (Rigaku Corp., 2000)'
_computing_data_reduction CrystalClear
_computing_molecular_graphics 'CrystalStructure 4.0'
_computing_publication_material 'CrystalStructure 4.0 (Rigaku, 2010)'
_computing_structure_refinement 'CRYSTALS (Carruthers, et al., 1999)'
_computing_structure_solution 'DIRDIF99-PATTY (Gould, et al., 1999)'
_diffrn_ambient_temperature 113
_diffrn_detector_area_resol_mean 7.314
_diffrn_measured_fraction_theta_full 0.991
_diffrn_measured_fraction_theta_max 0.991
_diffrn_measurement_device_type 'Rigaku Mercury70'
_diffrn_measurement_method \w
_diffrn_radiation_type 'Mo K\a'
_diffrn_radiation_wavelength 0.71070
_diffrn_reflns_av_R_equivalents 0.0319
_diffrn_reflns_limit_h_max 16
_diffrn_reflns_limit_h_min -15
_diffrn_reflns_limit_k_max 18
_diffrn_reflns_limit_k_min -18
_diffrn_reflns_limit_l_max 26
_diffrn_reflns_limit_l_min -26
_diffrn_reflns_number 39606
_diffrn_reflns_theta_full 27.88
_diffrn_reflns_theta_max 27.88
_diffrn_standards_number 0
_exptl_absorpt_coefficient_mu 0.891
_exptl_absorpt_correction_T_max 0.875
_exptl_absorpt_correction_T_min 0.726
_exptl_absorpt_correction_type multi-scan
_exptl_absorpt_process_details 'REQAB (Rigaku, 1998)'
_exptl_crystal_colour orange
_exptl_crystal_density_diffrn 1.500
_exptl_crystal_density_method 'not measured'
_exptl_crystal_description prism
_exptl_crystal_F_000 1500.00
_exptl_crystal_size_max 0.300
_exptl_crystal_size_mid 0.200
_exptl_crystal_size_min 0.150
_refine_diff_density_max 1.460
_refine_diff_density_min -1.020
_refine_ls_extinction_method none
_refine_ls_goodness_of_fit_ref 1.048
_refine_ls_hydrogen_treatment constr
_refine_ls_number_parameters 830
_refine_ls_number_reflns 15386
_refine_ls_number_restraints 0
_refine_ls_R_factor_gt 0.0402
_refine_ls_shift/su_max 0.003
_refine_ls_structure_factor_coef Fsqd
_refine_ls_weighting_details 'w = 1/[0.0010Fo^2^ + 0.8000\s(Fo^2^) + 0.0800]/(4Fo^2^)'
_refine_ls_weighting_scheme calc
_refine_ls_wR_factor_ref 0.1175
_reflns_number_gt 11963
_reflns_number_total 15386
_reflns_threshold_expression F^2^>2.0\s(F^2^)
_cod_data_source_file c4dt00581c2.cif
_cod_data_source_block '_[CpMoH(P4)RuCl2C6Me6]_3CH2Cl2'
_cod_original_cell_volume 3254.7(9)
_cod_database_code 7031230

loop_
_symmetry_equiv_pos_site_id
_symmetry_equiv_pos_as_xyz
1 +X,+Y,+Z
2 -X,-Y,-Z

loop_
_atom_site_label
_atom_site_type_symbol
_atom_site_fract_x
_atom_site_fract_y
_atom_site_fract_z
_atom_site_U_iso_or_equiv
_atom_site_adp_type
_atom_site_occupancy
_atom_site_symmetry_multiplicity
_atom_site_calc_flag
_atom_site_refinement_flags
Ru(1) Ru -0.01008(2) 0.54132(2) 0.289280(10) 0.01416(6) Uani 1.0 2 d .
Mo(1) Mo 0.47943(2) 0.00688(2) 0.256680(10) 0.01278(6) Uani 1.0 2 d .
Cl(1) Cl 0.11149(7) 0.50634(5) 0.37648(4) 0.02031(18) Uani 1.0 2 d .
Cl(2) Cl 0.17367(6) 0.50067(5) 0.21265(4) 0.02075(18) Uani 1.0 2 d .
Cl(3) Cl 0.36557(9) 0.08850(9) 0.48282(5) 0.0492(3) Uani 1.0 2 d .
Cl(4) Cl 0.20762(15) -0.02205(12) 0.49528(8) 0.0796(6) Uani 1.0 2 d .
Cl(5) Cl 0.2780(4) 0.5345(4) 0.0084(3) 0.0486(7) Uani 0.8000 2 d .
Cl(6) Cl 0.15602(19) 0.39695(18) 0.00802(10) 0.0525(6) Uani 0.8000 2 d .
Cl(7) Cl 0.2509(16) 0.5269(13) -0.0040(10) 0.063(4) Uani 0.2000 2 d .
Cl(8) Cl 0.2004(9) 0.3455(6) 0.0161(5) 0.053(3) Uani 0.2000 2 d .
Cl(9) Cl 0.3986(2) 0.63499(16) 0.26037(8) 0.0861(7) Uani 0.9000 2 d .
Cl(10) Cl 0.3706(7) 0.6401(10) 0.4059(4) 0.131(3) Uani 0.5000 2 d .
Cl(11) Cl 0.3394(12) 0.6836(14) 0.3898(7) 0.157(6) Uani 0.4000 2 d .
Cl(12) Cl 0.309(3) 0.7044(18) 0.3225(13) 0.116(7) Uiso 0.1000 2 d .
Cl(13) Cl 0.4133(15) 0.5168(14) 0.3738(9) 0.078(5) Uiso 0.1000 2 d .
P(1) P 0.33739(7) -0.01316(5) 0.19743(4) 0.01501(17) Uani 1.0 2 d .
P(2) P 0.52836(7) 0.06573(6) 0.15042(4) 0.01499(18) Uani 1.0 2 d .
P(3) P 0.42456(6) 0.18246(5) 0.27912(3) 0.01300(17) Uani 1.0 2 d .
P(4) P 0.02691(6) 0.36819(5) 0.28788(4) 0.01256(17) Uani 1.0 2 d .
C(1) C 0.3103(3) 0.0712(3) 0.12467(14) 0.0180(7) Uani 1.0 2 d .
C(2) C 0.4336(3) 0.0636(3) 0.08847(14) 0.0183(8) Uani 1.0 2 d .
C(3) C 0.5141(3) 0.1985(3) 0.14743(15) 0.0174(7) Uani 1.0 2 d .
C(4) C 0.5487(3) 0.2455(3) 0.09017(15) 0.0228(8) Uani 1.0 2 d .
C(5) C 0.5370(3) 0.3452(3) 0.09400(17) 0.0260(9) Uani 1.0 2 d .
C(6) C 0.4904(3) 0.3991(3) 0.15341(17) 0.0255(9) Uani 1.0 2 d .
C(7) C 0.4555(3) 0.3526(3) 0.20992(16) 0.0206(8) Uani 1.0 2 d .
C(8) C 0.4675(3) 0.2517(2) 0.20711(14) 0.0164(7) Uani 1.0 2 d .
C(9) C 0.2688(3) 0.2706(2) 0.30753(14) 0.0143(7) Uani 1.0 2 d .
C(10) C 0.1813(3) 0.2763(2) 0.26086(14) 0.0138(7) Uani 1.0 2 d .
C(11) C 0.1865(3) 0.0018(3) 0.23985(15) 0.0175(7) Uani 1.0 2 d .
C(12) C 0.0810(3) 0.0507(3) 0.21383(16) 0.0199(8) Uani 1.0 2 d .
C(13) C -0.0280(3) 0.0497(3) 0.24739(17) 0.0239(8) Uani 1.0 2 d .
C(14) C -0.0323(3) -0.0005(3) 0.30736(17) 0.0244(8) Uani 1.0 2 d .
C(15) C 0.0722(3) -0.0486(3) 0.33423(16) 0.0231(8) Uani 1.0 2 d .
C(16) C 0.1805(3) -0.0471(3) 0.30088(15) 0.0217(8) Uani 1.0 2 d .
C(17) C 0.3741(3) -0.1356(3) 0.15393(15) 0.0194(8) Uani 1.0 2 d .
C(18) C 0.4931(3) -0.1967(3) 0.13256(15) 0.0230(8) Uani 1.0 2 d .
C(19) C 0.5241(4) -0.2877(3) 0.09904(16) 0.0295(9) Uani 1.0 2 d .
C(20) C 0.4359(4) -0.3191(3) 0.08682(17) 0.0316(10) Uani 1.0 2 d .
C(21) C 0.3167(4) -0.2592(4) 0.1064(2) 0.0430(12) Uani 1.0 2 d .
C(22) C 0.2860(4) -0.1684(3) 0.14049(19) 0.0346(10) Uani 1.0 2 d .
C(23) C 0.6828(3) 0.0048(3) 0.10489(14) 0.0185(7) Uani 1.0 2 d .
C(24) C 0.7718(3) 0.0345(3) 0.11998(16) 0.0258(9) Uani 1.0 2 d .
C(25) C 0.8905(3) -0.0124(3) 0.09063(18) 0.0306(9) Uani 1.0 2 d .
C(26) C 0.9235(3) -0.0909(3) 0.04469(17) 0.0302(9) Uani 1.0 2 d .
C(27) C 0.8364(3) -0.1214(3) 0.02959(16) 0.0290(9) Uani 1.0 2 d .
C(28) C 0.7172(3) -0.0746(3) 0.05947(15) 0.0239(8) Uani 1.0 2 d .
C(29) C 0.4986(3) 0.2190(3) 0.34002(15) 0.0195(8) Uani 1.0 2 d .
C(30) C 0.4374(4) 0.2857(4) 0.39379(19) 0.0397(11) Uani 1.0 2 d .
C(31) C 0.5008(4) 0.3123(4) 0.4350(2) 0.0536(13) Uani 1.0 2 d .
C(32) C 0.6253(4) 0.2725(4) 0.42441(19) 0.0400(11) Uani 1.0 2 d .
C(33) C 0.6861(3) 0.2072(3) 0.37168(17) 0.0253(9) Uani 1.0 2 d .
C(34) C 0.6236(3) 0.1821(3) 0.32955(15) 0.0195(8) Uani 1.0 2 d .
C(35) C -0.0181(3) 0.3150(2) 0.36588(14) 0.0144(7) Uani 1.0 2 d .
C(36) C -0.0652(3) 0.3756(3) 0.42322(15) 0.0198(8) Uani 1.0 2 d .
C(37) C -0.1015(3) 0.3362(3) 0.48290(15) 0.0242(8) Uani 1.0 2 d .
C(38) C -0.0899(3) 0.2362(3) 0.48600(15) 0.0222(8) Uani 1.0 2 d .
C(39) C -0.0418(3) 0.1747(3) 0.42961(15) 0.0208(8) Uani 1.0 2 d .
C(40) C -0.0054(3) 0.2134(3) 0.37003(15) 0.0180(7) Uani 1.0 2 d .
C(41) C -0.0492(3) 0.3345(2) 0.22846(14) 0.0160(7) Uani 1.0 2 d .
C(42) C -0.0060(3) 0.3364(3) 0.16108(15) 0.0200(8) Uani 1.0 2 d .
C(43) C -0.0627(3) 0.3156(3) 0.11330(16) 0.0259(9) Uani 1.0 2 d .
C(44) C -0.1643(3) 0.2929(3) 0.13250(17) 0.0279(9) Uani 1.0 2 d .
C(45) C -0.2089(3) 0.2922(3) 0.19935(17) 0.0270(9) Uani 1.0 2 d .
C(46) C -0.1513(3) 0.3118(3) 0.24745(15) 0.0196(8) Uani 1.0 2 d .
C(47) C 0.5584(3) -0.1644(3) 0.28691(16) 0.0240(8) Uani 1.0 2 d .
C(48) C 0.5277(4) -0.1067(3) 0.34589(16) 0.0268(9) Uani 1.0 2 d .
C(49) C 0.5978(3) -0.0461(3) 0.34077(15) 0.0233(8) Uani 1.0 2 d .
C(50) C 0.6731(3) -0.0678(3) 0.27799(16) 0.0233(8) Uani 1.0 2 d .
C(51) C 0.6482(3) -0.1408(3) 0.24464(16) 0.0228(8) Uani 1.0 2 d .
C(52) C -0.0632(3) 0.7051(2) 0.25700(16) 0.0224(8) Uani 1.0 2 d .
C(53) C -0.0949(3) 0.7040(3) 0.32638(16) 0.0228(8) Uani 1.0 2 d .
C(54) C -0.1662(3) 0.6472(3) 0.35594(17) 0.0249(8) Uani 1.0 2 d .
C(55) C -0.2096(3) 0.5977(3) 0.31400(19) 0.0275(9) Uani 1.0 2 d .
C(56) C -0.1798(3) 0.6010(3) 0.24328(18) 0.0270(9) Uani 1.0 2 d .
C(57) C -0.0996(3) 0.6474(3) 0.21570(16) 0.0236(8) Uani 1.0 2 d .
C(58) C 0.0139(4) 0.7608(3) 0.22459(18) 0.0325(10) Uani 1.0 2 d .
C(59) C -0.0536(4) 0.7588(3) 0.37103(18) 0.0321(10) Uani 1.0 2 d .
C(60) C -0.1997(4) 0.6495(3) 0.43021(18) 0.0381(10) Uani 1.0 2 d .
C(61) C -0.2966(3) 0.5485(3) 0.3437(3) 0.0395(11) Uani 1.0 2 d .
C(62) C -0.2411(4) 0.5634(3) 0.1988(3) 0.0387(11) Uani 1.0 2 d .
C(63) C -0.0594(4) 0.6441(3) 0.14104(17) 0.0348(10) Uani 1.0 2 d .
C(64) C 0.2412(4) 0.0780(3) 0.45666(19) 0.0372(11) Uani 1.0 2 d .
C(65) C 0.2549(4) 0.4289(3) 0.04750(18) 0.0324(10) Uani 1.0 2 d .
C(66) C 0.3706(7) 0.5773(6) 0.3332(4) 0.081(3) Uani 0.9000 2 d .
C(67) C 0.297(4) 0.587(3) 0.329(3) 0.056(13) Uiso 0.1000 2 d .
H(1) H 0.2705 0.0495 0.0962 0.0213 Uiso 1.0 2 calc R
H(2) H 0.2628 0.1389 0.1388 0.0214 Uiso 1.0 2 calc R
H(3) H 0.4244 0.1193 0.0595 0.0222 Uiso 1.0 2 calc R
H(4) H 0.4710 0.0022 0.0635 0.0223 Uiso 1.0 2 calc R
H(5) H 0.5798 0.2092 0.0492 0.0264 Uiso 1.0 2 calc R
H(6) H 0.5612 0.3771 0.0555 0.0315 Uiso 1.0 2 calc R
H(7) H 0.4825 0.4676 0.1555 0.0310 Uiso 1.0 2 calc R
H(8) H 0.4230 0.3896 0.2506 0.0236 Uiso 1.0 2 calc R
H(9) H 0.2415 0.2491 0.3497 0.0162 Uiso 1.0 2 calc R
H(10) H 0.2690 0.3363 0.3117 0.0161 Uiso 1.0 2 calc R
H(11) H 0.1787 0.2111 0.2580 0.0163 Uiso 1.0 2 calc R
H(12) H 0.2102 0.2952 0.2183 0.0162 Uiso 1.0 2 calc R
H(13) H 0.0830 0.0850 0.1728 0.0241 Uiso 1.0 2 calc R
H(14) H -0.0995 0.0836 0.2292 0.0280 Uiso 1.0 2 calc R
H(15) H -0.1063 -0.0019 0.3298 0.0293 Uiso 1.0 2 calc R
H(16) H 0.0698 -0.0825 0.3754 0.0286 Uiso 1.0 2 calc R
H(17) H 0.2516 -0.0798 0.3197 0.0260 Uiso 1.0 2 calc R
H(18) H 0.5547 -0.1761 0.1409 0.0269 Uiso 1.0 2 calc R
H(19) H 0.6062 -0.3281 0.0845 0.0306 Uiso 1.0 2 calc R
H(20) H 0.4573 -0.3822 0.0650 0.0361 Uiso 1.0 2 calc R
H(21) H 0.2557 -0.2796 0.0968 0.0535 Uiso 1.0 2 calc R
H(22) H 0.2038 -0.1280 0.1547 0.0410 Uiso 1.0 2 calc R
H(23) H 0.7507 0.0881 0.1511 0.0298 Uiso 1.0 2 calc R
H(24) H 0.9497 0.0089 0.1020 0.0359 Uiso 1.0 2 calc R
H(25) H 1.0047 -0.1227 0.0241 0.0318 Uiso 1.0 2 calc R
H(26) H 0.8579 -0.1749 -0.0015 0.0310 Uiso 1.0 2 calc R
H(27) H 0.6586 -0.0970 0.0487 0.0276 Uiso 1.0 2 calc R
H(28) H 0.3522 0.3123 0.4024 0.0455 Uiso 1.0 2 calc R
H(29) H 0.4583 0.3592 0.4704 0.0617 Uiso 1.0 2 calc R
H(30) H 0.6681 0.2899 0.4533 0.0497 Uiso 1.0 2 calc R
H(31) H 0.7713 0.1790 0.3641 0.0307 Uiso 1.0 2 calc R
H(32) H 0.6670 0.1386 0.2925 0.0231 Uiso 1.0 2 calc R
H(33) H -0.0724 0.4442 0.4214 0.0233 Uiso 1.0 2 calc R
H(34) H -0.1341 0.3781 0.5215 0.0283 Uiso 1.0 2 calc R
H(35) H -0.1150 0.2095 0.5267 0.0275 Uiso 1.0 2 calc R
H(36) H -0.0338 0.1060 0.4319 0.0260 Uiso 1.0 2 calc R
H(37) H 0.0285 0.1708 0.3318 0.0210 Uiso 1.0 2 calc R
H(38) H 0.0631 0.3522 0.1475 0.0244 Uiso 1.0 2 calc R
H(39) H -0.0320 0.3169 0.0675 0.0315 Uiso 1.0 2 calc R
H(40) H -0.2028 0.2780 0.1000 0.0361 Uiso 1.0 2 calc R
H(41) H -0.2793 0.2784 0.2127 0.0341 Uiso 1.0 2 calc R
H(42) H -0.1817 0.3096 0.2932 0.0238 Uiso 1.0 2 calc R
H(43) H 0.5247 -0.2108 0.2773 0.0285 Uiso 1.0 2 calc R
H(44) H 0.4698 -0.1080 0.3829 0.0305 Uiso 1.0 2 calc R
H(45) H 0.5948 0.0002 0.3733 0.0262 Uiso 1.0 2 calc R
H(46) H 0.7302 -0.0389 0.2612 0.0267 Uiso 1.0 2 calc R
H(47) H 0.6854 -0.1686 0.2016 0.0242 Uiso 1.0 2 calc R
H(48) H 0.3540 0.0450 0.3020 0.0350 Uiso 1.0 2 d .
H(49) H 0.0782 0.7172 0.1938 0.0396 Uiso 1.0 2 calc R
H(50) H 0.0453 0.7831 0.2575 0.0398 Uiso 1.0 2 calc R
H(51) H -0.0337 0.8177 0.2019 0.0399 Uiso 1.0 2 calc R
H(52) H 0.0129 0.7718 0.3475 0.0386 Uiso 1.0 2 calc R
H(53) H -0.1171 0.8210 0.3854 0.0386 Uiso 1.0 2 calc R
H(54) H -0.0303 0.7184 0.4085 0.0386 Uiso 1.0 2 calc R
H(55) H -0.2421 0.6063 0.4428 0.0395 Uiso 1.0 2 calc R
H(56) H -0.1290 0.6270 0.4500 0.0394 Uiso 1.0 2 calc R
H(57) H -0.2491 0.7167 0.4448 0.0396 Uiso 1.0 2 calc R
H(58) H -0.2750 0.5172 0.3843 0.0455 Uiso 1.0 2 calc R
H(59) H -0.3756 0.5987 0.3517 0.0456 Uiso 1.0 2 calc R
H(60) H -0.2938 0.4989 0.3136 0.0456 Uiso 1.0 2 calc R
H(61) H -0.2427 0.5001 0.2144 0.0466 Uiso 1.0 2 calc R
H(62) H -0.3209 0.6109 0.1993 0.0464 Uiso 1.0 2 calc R
H(63) H -0.1986 0.5554 0.1548 0.0466 Uiso 1.0 2 calc R
H(64) H 0.0049 0.6669 0.1313 0.0398 Uiso 1.0 2 calc R
H(65) H -0.0334 0.5767 0.1251 0.0394 Uiso 1.0 2 calc R
H(66) H -0.1246 0.6867 0.1201 0.0396 Uiso 1.0 2 calc R
H(67) H 0.1736 0.1393 0.4671 0.0434 Uiso 1.0 2 calc R
H(68) H 0.2579 0.0669 0.4100 0.0432 Uiso 1.0 2 calc R
H(69) H 0.3295 0.3730 0.0447 0.0422 Uiso 0.8000 2 calc R
H(70) H 0.2213 0.4450 0.0928 0.0423 Uiso 0.8000 2 calc R

loop_
_atom_site_aniso_label
_atom_site_aniso_U_11
_atom_site_aniso_U_22
_atom_site_aniso_U_33
_atom_site_aniso_U_12
_atom_site_aniso_U_13
_atom_site_aniso_U_23
Ru(1) 0.01089(11) 0.00980(11) 0.01928(12) -0.00069(8) -0.00342(8) -0.00044(8)
Mo(1) 0.01049(12) 0.01150(12) 0.01338(12) -0.00039(9) -0.00353(9) 0.00104(8)
Cl(1) 0.0202(4) 0.0171(4) 0.0224(4) -0.0038(3) -0.0070(3) -0.0035(3)
Cl(2) 0.0168(4) 0.0180(4) 0.0236(4) -0.0039(3) 0.0001(3) 0.0008(3)
Cl(3) 0.0325(5) 0.0611(7) 0.0460(6) -0.0052(5) -0.0108(5) -0.0148(5)
Cl(4) 0.0909(12) 0.0816(11) 0.0801(10) -0.0516(9) -0.0173(9) 0.0410(8)
Cl(5) 0.0558(12) 0.0416(14) 0.0566(17) -0.0297(9) -0.0063(10) 0.0079(11)
Cl(6) 0.0538(12) 0.0925(16) 0.0353(8) -0.0546(12) -0.0038(8) -0.0082(11)
Cl(7) 0.092(12) 0.024(4) 0.063(8) -0.020(7) 0.009(7) -0.001(4)
Cl(8) 0.067(6) 0.063(5) 0.043(4) -0.047(5) 0.018(4) -0.018(4)
Cl(9) 0.1248(16) 0.1123(15) 0.0673(10) -0.0914(14) -0.0321(10) 0.0228(10)
Cl(10) 0.054(3) 0.280(13) 0.076(4) -0.091(6) 0.043(3) -0.114(6)
Cl(11) 0.132(10) 0.201(12) 0.135(10) -0.090(9) 0.083(8) -0.103(9)
P(1) 0.0127(4) 0.0134(4) 0.0168(4) -0.0020(3) -0.0037(3) -0.0006(3)
P(2) 0.0126(4) 0.0168(4) 0.0138(4) -0.0034(3) -0.0028(3) 0.0005(3)
P(3) 0.0087(4) 0.0131(4) 0.0150(4) -0.0011(3) -0.0034(3) -0.0003(3)
P(4) 0.0087(4) 0.0107(4) 0.0171(4) -0.0017(3) -0.0038(3) -0.0002(3)
C(1) 0.0154(14) 0.0197(15) 0.0182(14) -0.0036(12) -0.0084(11) 0.0002(11)
C(2) 0.0176(15) 0.0230(16) 0.0149(14) -0.0084(12) -0.0039(11) 0.0035(11)
C(3) 0.0110(13) 0.0177(14) 0.0216(15) -0.0027(11) -0.0060(11) 0.0056(11)
C(4) 0.0205(16) 0.0267(17) 0.0192(15) -0.0077(13) -0.0031(12) 0.0058(12)
C(5) 0.0229(17) 0.0272(17) 0.0288(17) -0.0109(14) -0.0067(13) 0.0129(14)
C(6) 0.0201(16) 0.0208(16) 0.0368(19) -0.0075(13) -0.0105(14) 0.0070(14)
C(7) 0.0152(14) 0.0144(14) 0.0293(17) -0.0014(12) -0.0057(12) -0.0004(12)
C(8) 0.0109(13) 0.0163(14) 0.0215(15) -0.0037(11) -0.0059(11) 0.0026(11)
C(9) 0.0090(13) 0.0137(13) 0.0177(14) -0.0006(10) -0.0042(10) -0.0018(11)
C(10) 0.0088(13) 0.0120(13) 0.0197(14) -0.0019(10) -0.0040(11) -0.0006(10)
C(11) 0.0161(14) 0.0145(14) 0.0218(15) -0.0051(11) -0.0035(12) -0.0046(11)
C(12) 0.0185(15) 0.0171(15) 0.0250(16) -0.0065(12) -0.0053(12) -0.0026(12)
C(13) 0.0145(15) 0.0159(15) 0.0398(19) -0.0020(12) -0.0072(13) -0.0077(13)
C(14) 0.0186(16) 0.0195(15) 0.0355(18) -0.0092(13) 0.0026(13) -0.0089(13)
C(15) 0.0257(17) 0.0200(16) 0.0256(16) -0.0116(13) -0.0021(13) -0.0005(12)
C(16) 0.0213(16) 0.0181(15) 0.0254(16) -0.0064(13) -0.0062(13) 0.0002(12)
C(17) 0.0216(16) 0.0162(15) 0.0192(14) -0.0055(12) -0.0035(12) -0.0027(11)
C(18) 0.0222(16) 0.0230(16) 0.0221(15) -0.0054(13) -0.0066(13) -0.0013(12)
C(19) 0.0283(18) 0.0240(17) 0.0240(17) 0.0054(14) -0.0072(14) -0.0053(13)
C(20) 0.046(3) 0.0196(17) 0.0241(17) -0.0086(16) -0.0001(15) -0.0072(13)
C(21) 0.038(3) 0.044(3) 0.052(3) -0.0222(19) 0.0035(19) -0.024(2)
C(22) 0.0243(18) 0.0302(19) 0.048(3) -0.0100(15) 0.0025(16) -0.0182(17)
C(23) 0.0143(14) 0.0228(15) 0.0152(14) -0.0045(12) -0.0009(11) 0.0021(11)
C(24) 0.0175(16) 0.0299(18) 0.0271(17) -0.0060(14) -0.0013(13) -0.0055(14)
C(25) 0.0148(16) 0.039(2) 0.0357(19) -0.0089(15) -0.0015(14) -0.0008(16)
C(26) 0.0172(16) 0.0347(19) 0.0281(18) -0.0012(14) 0.0036(13) 0.0010(14)
C(27) 0.0276(18) 0.0283(18) 0.0215(16) -0.0015(14) 0.0005(14) -0.0040(13)
C(28) 0.0248(17) 0.0237(16) 0.0204(15) -0.0063(13) -0.0024(13) -0.0020(12)
C(29) 0.0150(14) 0.0230(16) 0.0191(15) -0.0039(12) -0.0066(12) -0.0014(12)
C(30) 0.0154(17) 0.062(3) 0.036(2) -0.0057(17) -0.0056(15) -0.0182(19)
C(31) 0.029(2) 0.084(4) 0.041(3) -0.009(3) -0.0043(18) -0.038(3)
C(32) 0.0265(19) 0.061(3) 0.037(2) -0.0151(19) -0.0159(16) -0.0124(19)
C(33) 0.0151(15) 0.0272(17) 0.0344(18) -0.0073(13) -0.0086(13) 0.0032(14)
C(34) 0.0133(14) 0.0209(15) 0.0230(15) -0.0043(12) -0.0043(12) 0.0001(12)
C(35) 0.0101(13) 0.0158(14) 0.0170(14) -0.0038(11) -0.0042(11) 0.0015(11)
C(36) 0.0214(15) 0.0166(15) 0.0203(15) -0.0065(12) -0.0016(12) -0.0025(12)
C(37) 0.0272(17) 0.0265(17) 0.0172(15) -0.0096(14) 0.0005(13) -0.0024(12)
C(38) 0.0224(16) 0.0282(17) 0.0181(15) -0.0109(14) -0.0066(12) 0.0035(12)
C(39) 0.0214(16) 0.0199(15) 0.0235(15) -0.0092(13) -0.0071(12) 0.0027(12)
C(40) 0.0166(14) 0.0147(14) 0.0214(15) -0.0036(11) -0.0050(12) -0.0007(11)
C(41) 0.0141(14) 0.0134(13) 0.0200(14) -0.0028(11) -0.0071(11) -0.0004(11)
C(42) 0.0148(14) 0.0237(16) 0.0220(15) -0.0072(12) -0.0050(12) 0.0015(12)
C(43) 0.0222(17) 0.0341(19) 0.0226(16) -0.0103(14) -0.0075(13) -0.0012(14)
C(44) 0.0265(18) 0.0340(19) 0.0297(18) -0.0141(15) -0.0158(14) 0.0009(14)
C(45) 0.0191(16) 0.0303(18) 0.0359(19) -0.0117(14) -0.0118(14) 0.0056(14)
C(46) 0.0147(14) 0.0227(16) 0.0218(15) -0.0068(12) -0.0061(12) 0.0047(12)
C(47) 0.0241(17) 0.0153(15) 0.0318(17) -0.0033(13) -0.0149(14) 0.0089(13)
C(48) 0.0313(19) 0.0200(16) 0.0252(17) -0.0036(14) -0.0116(14) 0.0093(13)
C(49) 0.0263(17) 0.0188(15) 0.0206(15) -0.0004(13) -0.0137(13) 0.0045(12)
C(50) 0.0153(15) 0.0230(16) 0.0286(17) -0.0014(12) -0.0109(13) 0.0022(13)
C(51) 0.0162(15) 0.0166(15) 0.0277(17) 0.0051(12) -0.0096(13) -0.0016(12)
C(52) 0.0243(16) 0.0086(13) 0.0288(17) 0.0006(12) -0.0071(13) 0.0026(12)
C(53) 0.0209(16) 0.0088(13) 0.0309(17) 0.0031(12) -0.0036(13) -0.0030(12)
C(54) 0.0178(15) 0.0140(15) 0.0318(17) 0.0039(12) 0.0021(13) -0.0025(13)
C(55) 0.0119(15) 0.0140(15) 0.049(3) 0.0033(12) -0.0059(14) 0.0027(14)
C(56) 0.0160(15) 0.0162(15) 0.044(2) 0.0032(12) -0.0141(14) -0.0017(14)
C(57) 0.0225(16) 0.0130(14) 0.0287(17) 0.0031(12) -0.0106(13) 0.0000(12)
C(58) 0.049(3) 0.0200(17) 0.0301(18) -0.0152(16) -0.0040(16) 0.0010(14)
C(59) 0.047(3) 0.0172(16) 0.0319(19) -0.0105(16) -0.0093(17) -0.0022(14)
C(60) 0.037(3) 0.0275(19) 0.033(2) -0.0018(16) 0.0127(16) -0.0049(15)
C(61) 0.0161(17) 0.033(2) 0.065(3) -0.0063(15) -0.0018(17) 0.0029(18)
C(62) 0.0260(19) 0.0283(19) 0.061(3) -0.0021(15) -0.0267(18) 0.0025(17)
C(63) 0.046(3) 0.0261(18) 0.0263(18) -0.0031(16) -0.0181(16) 0.0031(14)
C(64) 0.031(2) 0.046(3) 0.0318(19) -0.0109(18) -0.0095(16) 0.0109(17)
C(65) 0.039(3) 0.040(2) 0.0269(18) -0.0231(18) -0.0099(16) 0.0031(15)
C(66) 0.097(6) 0.110(6) 0.066(4) -0.083(5) 0.022(4) -0.021(4)

loop_
_atom_type_symbol
_atom_type_description
_atom_type_scat_dispersion_real
_atom_type_scat_dispersion_imag
_atom_type_scat_source
C C 0.0033 0.0016
;
International Tables for Crystallography
(1992, Vol. C, Tables 4.2.6.8 and 6.1.1.4)
;
H H 0.0000 0.0000
;
International Tables for Crystallography
(1992, Vol. C, Table 6.1.1.4)
;
P P 0.1023 0.0942
;
International Tables for Crystallography
(1992, Vol. C, Tables 4.2.6.8 and 6.1.1.4)
;
Cl Cl 0.1484 0.1585
;
International Tables for Crystallography
(1992, Vol. C, Tables 4.2.6.8 and 6.1.1.4)
;
Mo Mo -1.6832 0.6857
;
International Tables for Crystallography
(1992, Vol. C, Tables 4.2.6.8 and 6.1.1.4)
;
Ru Ru -1.2594 0.8363
;
International Tables for Crystallography
(1992, Vol. C, Tables 4.2.6.8 and 6.1.1.4)
;

loop_
_geom_angle_atom_site_label_1
_geom_angle_atom_site_label_2
_geom_angle_atom_site_label_3
_geom_angle
_geom_angle_publ_flag
Cl(1) Ru(1) Cl(2) 86.61(3) yes
Cl(1) Ru(1) P(4) 87.41(3) yes
Cl(1) Ru(1) C(52) 111.00(10) yes
Cl(1) Ru(1) C(53) 87.39(9) yes
Cl(1) Ru(1) C(54) 90.65(10) yes
Cl(1) Ru(1) C(55) 120.50(11) yes
Cl(1) Ru(1) C(56) 157.12(9) yes
Cl(1) Ru(1) C(57) 148.23(11) yes
Cl(2) Ru(1) P(4) 86.52(3) yes
Cl(2) Ru(1) C(52) 88.68(8) yes
Cl(2) Ru(1) C(53) 114.93(9) yes
Cl(2) Ru(1) C(54) 152.59(10) yes
Cl(2) Ru(1) C(55) 152.67(11) yes
Cl(2) Ru(1) C(56) 115.51(9) yes
Cl(2) Ru(1) C(57) 87.72(9) yes
P(4) Ru(1) C(52) 160.66(10) yes
P(4) Ru(1) C(53) 157.56(9) yes
P(4) Ru(1) C(54) 120.63(10) yes
P(4) Ru(1) C(55) 97.39(10) yes
P(4) Ru(1) C(56) 99.18(10) yes
P(4) Ru(1) C(57) 123.39(10) yes
C(52) Ru(1) C(53) 36.11(12) yes
C(52) Ru(1) C(54) 66.91(12) yes
C(52) Ru(1) C(55) 78.70(13) yes
C(52) Ru(1) C(56) 66.22(14) yes
C(52) Ru(1) C(57) 37.59(14) yes
C(53) Ru(1) C(54) 37.66(13) yes
C(53) Ru(1) C(55) 66.87(14) yes
C(53) Ru(1) C(56) 78.16(13) yes
C(53) Ru(1) C(57) 66.93(12) yes
C(54) Ru(1) C(55) 37.30(15) yes
C(54) Ru(1) C(56) 67.09(13) yes
C(54) Ru(1) C(57) 80.38(12) yes
C(55) Ru(1) C(56) 37.17(14) yes
C(55) Ru(1) C(57) 67.49(13) yes
C(56) Ru(1) C(57) 36.95(14) yes
P(1) Mo(1) P(2) 77.56(4) yes
P(1) Mo(1) P(3) 109.26(3) yes
P(1) Mo(1) C(47) 94.30(10) yes
P(1) Mo(1) C(48) 114.22(11) yes
P(1) Mo(1) C(49) 149.34(10) yes
P(1) Mo(1) C(50) 143.76(9) yes
P(1) Mo(1) C(51) 108.06(10) yes
P(2) Mo(1) P(3) 78.70(3) yes
P(2) Mo(1) C(47) 123.50(8) yes
P(2) Mo(1) C(48) 151.83(8) yes
P(2) Mo(1) C(49) 128.13(9) yes
P(2) Mo(1) C(50) 96.19(9) yes
P(2) Mo(1) C(51) 93.92(9) yes
P(3) Mo(1) C(47) 151.37(9) yes
P(3) Mo(1) C(48) 117.49(9) yes
P(3) Mo(1) C(49) 93.80(9) yes
P(3) Mo(1) C(50) 104.25(10) yes
P(3) Mo(1) C(51) 139.22(10) yes
C(47) Mo(1) C(48) 34.75(12) yes
C(47) Mo(1) C(49) 58.78(13) yes
C(47) Mo(1) C(50) 59.17(14) yes
C(47) Mo(1) C(51) 35.33(12) yes
C(48) Mo(1) C(49) 35.17(15) yes
C(48) Mo(1) C(50) 58.70(13) yes
C(48) Mo(1) C(51) 58.48(11) yes
C(49) Mo(1) C(50) 35.64(11) yes
C(49) Mo(1) C(51) 59.44(12) yes
C(50) Mo(1) C(51) 36.07(14) yes
Mo(1) P(1) C(1) 112.66(13) yes
Mo(1) P(1) C(11) 120.84(12) yes
Mo(1) P(1) C(17) 119.77(11) yes
C(1) P(1) C(11) 104.46(14) yes
C(1) P(1) C(17) 98.16(14) yes
C(11) P(1) C(17) 97.46(16) yes
Mo(1) P(2) C(2) 115.53(11) yes
Mo(1) P(2) C(3) 115.23(10) yes
Mo(1) P(2) C(23) 118.89(10) yes
C(2) P(2) C(3) 101.80(15) yes
C(2) P(2) C(23) 103.04(14) yes
C(3) P(2) C(23) 99.75(15) yes
Mo(1) P(3) C(8) 113.38(10) yes
Mo(1) P(3) C(9) 123.67(12) yes
Mo(1) P(3) C(29) 118.61(10) yes
C(8) P(3) C(9) 100.52(12) yes
C(8) P(3) C(29) 97.98(16) yes
C(9) P(3) C(29) 98.30(14) yes
Ru(1) P(4) C(10) 119.44(11) yes
Ru(1) P(4) C(35) 116.41(10) yes
Ru(1) P(4) C(41) 113.10(10) yes
C(10) P(4) C(35) 102.42(12) yes
C(10) P(4) C(41) 98.99(13) yes
C(35) P(4) C(41) 104.02(16) yes
P(1) C(1) C(2) 106.55(19) yes
P(2) C(2) C(1) 109.3(2) yes
P(2) C(3) C(4) 124.2(3) yes
P(2) C(3) C(8) 115.5(3) yes
C(4) C(3) C(8) 120.3(3) yes
C(3) C(4) C(5) 119.3(3) yes
C(4) C(5) C(6) 120.8(4) yes
C(5) C(6) C(7) 119.8(4) yes
C(6) C(7) C(8) 120.2(3) yes
P(3) C(8) C(3) 116.6(3) yes
P(3) C(8) C(7) 123.8(3) yes
C(3) C(8) C(7) 119.5(3) yes
P(3) C(9) C(10) 114.02(19) yes
P(4) C(10) C(9) 113.81(19) yes
P(1) C(11) C(12) 125.1(3) yes
P(1) C(11) C(16) 116.3(3) yes
C(12) C(11) C(16) 118.4(3) yes
C(11) C(12) C(13) 120.6(3) yes
C(12) C(13) C(14) 120.3(3) yes
C(13) C(14) C(15) 119.6(4) yes
C(14) C(15) C(16) 120.0(3) yes
C(11) C(16) C(15) 121.1(3) yes
P(1) C(17) C(18) 119.5(3) yes
P(1) C(17) C(22) 122.8(3) yes
C(18) C(17) C(22) 117.7(3) yes
C(17) C(18) C(19) 121.3(4) yes
C(18) C(19) C(20) 120.1(3) yes
C(19) C(20) C(21) 119.9(4) yes
C(20) C(21) C(22) 119.7(5) yes
C(17) C(22) C(21) 121.2(4) yes
P(2) C(23) C(24) 118.6(3) yes
P(2) C(23) C(28) 123.5(3) yes
C(24) C(23) C(28) 117.8(3) yes
C(23) C(24) C(25) 121.4(4) yes
C(24) C(25) C(26) 120.3(4) yes
C(25) C(26) C(27) 118.9(3) yes
C(26) C(27) C(28) 120.8(4) yes
C(23) C(28) C(27) 120.9(4) yes
P(3) C(29) C(30) 124.5(3) yes
P(3) C(29) C(34) 117.8(3) yes
C(30) C(29) C(34) 117.6(4) yes
C(29) C(30) C(31) 120.4(4) yes
C(30) C(31) C(32) 120.9(4) yes
C(31) C(32) C(33) 119.1(5) yes
C(32) C(33) C(34) 120.3(4) yes
C(29) C(34) C(33) 121.7(3) yes
P(4) C(35) C(36) 119.9(3) yes
P(4) C(35) C(40) 121.3(2) yes
C(36) C(35) C(40) 118.8(3) yes
C(35) C(36) C(37) 120.4(3) yes
C(36) C(37) C(38) 120.1(3) yes
C(37) C(38) C(39) 120.1(3) yes
C(38) C(39) C(40) 120.1(4) yes
C(35) C(40) C(39) 120.4(3) yes
P(4) C(41) C(42) 118.0(3) yes
P(4) C(41) C(46) 123.1(3) yes
C(42) C(41) C(46) 118.8(4) yes
C(41) C(42) C(43) 120.9(4) yes
C(42) C(43) C(44) 120.1(3) yes
C(43) C(44) C(45) 119.4(4) yes
C(44) C(45) C(46) 120.7(4) yes
C(41) C(46) C(45) 120.2(3) yes
Mo(1) C(47) C(48) 73.27(18) yes
Mo(1) C(47) C(51) 70.50(17) yes
C(48) C(47) C(51) 107.9(4) yes
Mo(1) C(48) C(47) 71.98(18) yes
Mo(1) C(48) C(49) 71.20(19) yes
C(47) C(48) C(49) 108.7(3) yes
Mo(1) C(49) C(48) 73.6(2) yes
Mo(1) C(49) C(50) 70.69(19) yes
C(48) C(49) C(50) 107.3(3) yes
Mo(1) C(50) C(49) 73.68(19) yes
Mo(1) C(50) C(51) 72.21(19) yes
C(49) C(50) C(51) 108.0(4) yes
Mo(1) C(51) C(47) 74.17(16) yes
Mo(1) C(51) C(50) 71.72(16) yes
C(47) C(51) C(50) 108.0(3) yes
Ru(1) C(52) C(53) 71.76(18) yes
Ru(1) C(52) C(57) 68.12(17) yes
Ru(1) C(52) C(58) 130.0(2) yes
C(53) C(52) C(57) 119.5(4) yes
C(53) C(52) C(58) 121.7(4) yes
C(57) C(52) C(58) 118.7(3) yes
Ru(1) C(53) C(52) 72.13(17) yes
Ru(1) C(53) C(54) 69.37(17) yes
Ru(1) C(53) C(59) 130.1(3) yes
C(52) C(53) C(54) 120.2(4) yes
C(52) C(53) C(59) 121.0(4) yes
C(54) C(53) C(59) 118.7(3) yes
Ru(1) C(54) C(53) 72.97(16) yes
Ru(1) C(54) C(55) 71.80(17) yes
Ru(1) C(54) C(60) 130.8(3) yes
C(53) C(54) C(55) 119.3(3) yes
C(53) C(54) C(60) 118.4(4) yes
C(55) C(54) C(60) 122.1(4) yes
Ru(1) C(55) C(54) 70.90(19) yes
Ru(1) C(55) C(56) 72.68(19) yes
Ru(1) C(55) C(61) 133.5(2) yes
C(54) C(55) C(56) 120.3(4) yes
C(54) C(55) C(61) 120.1(4) yes
C(56) C(55) C(61) 119.3(4) yes
Ru(1) C(56) C(55) 70.2(2) yes
Ru(1) C(56) C(57) 68.7(2) yes
Ru(1) C(56) C(62) 138.5(3) yes
C(55) C(56) C(57) 119.3(4) yes
C(55) C(56) C(62) 120.3(4) yes
C(57) C(56) C(62) 120.2(4) yes
Ru(1) C(57) C(52) 74.29(19) yes
Ru(1) C(57) C(56) 74.38(19) yes
Ru(1) C(57) C(63) 127.5(2) yes
C(52) C(57) C(56) 120.6(3) yes
C(52) C(57) C(63) 119.4(4) yes
C(56) C(57) C(63) 119.8(4) yes
Cl(3) C(64) Cl(4) 111.9(3) yes
Cl(5) C(65) Cl(6) 109.9(3) yes
Cl(7) C(65) Cl(8) 112.8(9) yes
Cl(9) C(66) Cl(10) 114.7(7) yes
Cl(9) C(66) Cl(11) 97.8(7) yes
Cl(12) C(67) Cl(13) 102(3) yes
P(1) Mo(1) H(48) 71.49(3) no
P(2) Mo(1) H(48) 126.94(3) no
P(3) Mo(1) H(48) 72.55(2) no
C(47) Mo(1) H(48) 101.15(8) no
C(48) Mo(1) H(48) 81.10(8) no
C(49) Mo(1) H(48) 97.80(8) no
C(50) Mo(1) H(48) 133.41(8) no
C(51) Mo(1) H(48) 136.08(9) no
P(1) C(1) H(1) 110.155 no
P(1) C(1) H(2) 110.261 no
C(2) C(1) H(1) 110.120 no
C(2) C(1) H(2) 110.261 no
H(1) C(1) H(2) 109.457 no
P(2) C(2) H(3) 109.489 no
P(2) C(2) H(4) 109.480 no
C(1) C(2) H(3) 109.482 no
C(1) C(2) H(4) 109.570 no
H(3) C(2) H(4) 109.463 no
C(3) C(4) H(5) 120.290 no
C(5) C(4) H(5) 120.385 no
C(4) C(5) H(6) 119.629 no
C(6) C(5) H(6) 119.616 no
C(5) C(6) H(7) 120.108 no
C(7) C(6) H(7) 120.049 no
C(6) C(7) H(8) 119.894 no
C(8) C(7) H(8) 119.902 no
P(3) C(9) H(9) 108.342 no
P(3) C(9) H(10) 108.333 no
C(10) C(9) H(9) 108.286 no
C(10) C(9) H(10) 108.339 no
H(9) C(9) H(10) 109.456 no
P(4) C(10) H(11) 108.406 no
P(4) C(10) H(12) 108.355 no
C(9) C(10) H(11) 108.404 no
C(9) C(10) H(12) 108.344 no
H(11) C(10) H(12) 109.463 no
C(11) C(12) H(13) 119.693 no
C(13) C(12) H(13) 119.684 no
C(12) C(13) H(14) 119.817 no
C(14) C(13) H(14) 119.833 no
C(13) C(14) H(15) 120.201 no
C(15) C(14) H(15) 120.225 no
C(14) C(15) H(16) 120.030 no
C(16) C(15) H(16) 120.016 no
C(11) C(16) H(17) 119.443 no
C(15) C(16) H(17) 119.487 no
C(17) C(18) H(18) 119.356 no
C(19) C(18) H(18) 119.348 no
C(18) C(19) H(19) 119.902 no
C(20) C(19) H(19) 119.962 no
C(19) C(20) H(20) 120.034 no
C(21) C(20) H(20) 120.033 no
C(20) C(21) H(21) 120.145 no
C(22) C(21) H(21) 120.161 no
C(17) C(22) H(22) 119.384 no
C(21) C(22) H(22) 119.376 no
C(23) C(24) H(23) 119.339 no
C(25) C(24) H(23) 119.280 no
C(24) C(25) H(24) 119.824 no
C(26) C(25) H(24) 119.900 no
C(25) C(26) H(25) 120.532 no
C(27) C(26) H(25) 120.588 no
C(26) C(27) H(26) 119.651 no
C(28) C(27) H(26) 119.545 no
C(23) C(28) H(27) 119.579 no
C(27) C(28) H(27) 119.559 no
C(29) C(30) H(28) 119.831 no
C(31) C(30) H(28) 119.789 no
C(30) C(31) H(29) 119.560 no
C(32) C(31) H(29) 119.541 no
C(31) C(32) H(30) 120.453 no
C(33) C(32) H(30) 120.449 no
C(32) C(33) H(31) 119.876 no
C(34) C(33) H(31) 119.786 no
C(29) C(34) H(32) 119.117 no
C(33) C(34) H(32) 119.190 no
C(35) C(36) H(33) 119.728 no
C(37) C(36) H(33) 119.824 no
C(36) C(37) H(34) 119.942 no
C(38) C(37) H(34) 119.970 no
C(37) C(38) H(35) 119.972 no
C(39) C(38) H(35) 119.952 no
C(38) C(39) H(36) 119.939 no
C(40) C(39) H(36) 119.918 no
C(35) C(40) H(37) 119.721 no
C(39) C(40) H(37) 119.837 no
C(41) C(42) H(38) 119.556 no
C(43) C(42) H(38) 119.576 no
C(42) C(43) H(39) 119.964 no
C(44) C(43) H(39) 119.917 no
C(43) C(44) H(40) 120.320 no
C(45) C(44) H(40) 120.322 no
C(44) C(45) H(41) 119.654 no
C(46) C(45) H(41) 119.674 no
C(41) C(46) H(42) 119.920 no
C(45) C(46) H(42) 119.894 no
Mo(1) C(47) H(43) 121.854 no
C(48) C(47) H(43) 126.019 no
C(51) C(47) H(43) 126.040 no
Mo(1) C(48) H(44) 122.828 no
C(47) C(48) H(44) 125.618 no
C(49) C(48) H(44) 125.667 no
Mo(1) C(49) H(45) 121.082 no
C(48) C(49) H(45) 126.369 no
C(50) C(49) H(45) 126.323 no
Mo(1) C(50) H(46) 120.005 no
C(49) C(50) H(46) 125.983 no
C(51) C(50) H(46) 125.976 no
Mo(1) C(51) H(47) 119.939 no
C(47) C(51) H(47) 125.993 no
C(50) C(51) H(47) 126.015 no
C(52) C(58) H(49) 109.683 no
C(52) C(58) H(50) 109.711 no
C(52) C(58) H(51) 109.016 no
H(49) C(58) H(50) 109.476 no
H(49) C(58) H(51) 109.468 no
H(50) C(58) H(51) 109.472 no
C(53) C(59) H(52) 109.406 no
C(53) C(59) H(53) 109.508 no
C(53) C(59) H(54) 109.499 no
H(52) C(59) H(53) 109.475 no
H(52) C(59) H(54) 109.467 no
H(53) C(59) H(54) 109.472 no
C(54) C(60) H(55) 109.440 no
C(54) C(60) H(56) 109.505 no
C(54) C(60) H(57) 109.452 no
H(55) C(60) H(56) 109.481 no
H(55) C(60) H(57) 109.478 no
H(56) C(60) H(57) 109.473 no
C(55) C(61) H(58) 109.477 no
C(55) C(61) H(59) 109.363 no
C(55) C(61) H(60) 109.561 no
H(58) C(61) H(59) 109.479 no
H(58) C(61) H(60) 109.479 no
H(59) C(61) H(60) 109.468 no
C(56) C(62) H(61) 109.364 no
C(56) C(62) H(62) 109.424 no
C(56) C(62) H(63) 109.619 no
H(61) C(62) H(62) 109.478 no
H(61) C(62) H(63) 109.473 no
H(62) C(62) H(63) 109.469 no
C(57) C(63) H(64) 109.388 no
C(57) C(63) H(65) 109.537 no
C(57) C(63) H(66) 109.481 no
H(64) C(63) H(65) 109.474 no
H(64) C(63) H(66) 109.480 no
H(65) C(63) H(66) 109.467 no
Cl(3) C(64) H(67) 108.839 no
Cl(3) C(64) H(68) 108.906 no
Cl(4) C(64) H(67) 108.808 no
Cl(4) C(64) H(68) 108.859 no
H(67) C(64) H(68) 109.463 no
Cl(5) C(65) H(69) 109.374 no
Cl(5) C(65) H(70) 109.351 no
Cl(6) C(65) H(69) 109.375 no
Cl(6) C(65) H(70) 109.378 no
Cl(7) C(65) H(69) 116.469 no
Cl(7) C(65) H(70) 117.102 no
Cl(8) C(65) H(69) 86.267 no
Cl(8) C(65) H(70) 110.736 no
H(69) C(65) H(70) 109.458 no

loop_
_geom_bond_atom_site_label_1
_geom_bond_atom_site_label_2
_geom_bond_distance
_geom_bond_publ_flag
Ru(1) Cl(1) 2.4196(10) yes
Ru(1) Cl(2) 2.3985(8) yes
Ru(1) P(4) 2.3427(9) yes
Ru(1) C(52) 2.272(3) yes
Ru(1) C(53) 2.267(3) yes
Ru(1) C(54) 2.219(3) yes
Ru(1) C(55) 2.231(4) yes
Ru(1) C(56) 2.264(4) yes
Ru(1) C(57) 2.190(3) yes
Mo(1) P(1) 2.3846(11) yes
Mo(1) P(2) 2.3538(9) yes
Mo(1) P(3) 2.3875(9) yes
Mo(1) C(47) 2.355(3) yes
Mo(1) C(48) 2.371(4) yes
Mo(1) C(49) 2.340(4) yes
Mo(1) C(50) 2.301(4) yes
Mo(1) C(51) 2.307(3) yes
Cl(3) C(64) 1.754(5) yes
Cl(4) C(64) 1.751(5) yes
Cl(5) C(65) 1.769(7) yes
Cl(6) C(65) 1.763(6) yes
Cl(7) C(65) 1.699(19) yes
Cl(8) C(65) 1.765(12) yes
Cl(9) C(66) 1.711(8) yes
Cl(10) C(66) 1.776(14) yes
Cl(11) C(66) 1.84(2) yes
Cl(12) C(67) 1.74(5) yes
Cl(13) C(67) 1.76(5) yes
P(1) C(1) 1.856(3) yes
P(1) C(11) 1.839(4) yes
P(1) C(17) 1.868(4) yes
P(2) C(2) 1.862(4) yes
P(2) C(3) 1.839(4) yes
P(2) C(23) 1.851(3) yes
P(3) C(8) 1.847(3) yes
P(3) C(9) 1.848(3) yes
P(3) C(29) 1.857(4) yes
P(4) C(10) 1.849(3) yes
P(4) C(35) 1.823(3) yes
P(4) C(41) 1.833(4) yes
C(1) C(2) 1.530(5) yes
C(3) C(4) 1.404(5) yes
C(3) C(8) 1.388(4) yes
C(4) C(5) 1.383(6) yes
C(5) C(6) 1.387(5) yes
C(6) C(7) 1.389(5) yes
C(7) C(8) 1.397(5) yes
C(9) C(10) 1.525(5) yes
C(11) C(12) 1.391(5) yes
C(11) C(16) 1.402(5) yes
C(12) C(13) 1.397(5) yes
C(13) C(14) 1.391(5) yes
C(14) C(15) 1.388(5) yes
C(15) C(16) 1.392(5) yes
C(17) C(18) 1.388(4) yes
C(17) C(22) 1.398(7) yes
C(18) C(19) 1.391(5) yes
C(19) C(20) 1.380(7) yes
C(20) C(21) 1.379(5) yes
C(21) C(22) 1.396(6) yes
C(23) C(24) 1.393(6) yes
C(23) C(28) 1.394(5) yes
C(24) C(25) 1.386(5) yes
C(25) C(26) 1.394(6) yes
C(26) C(27) 1.378(7) yes
C(27) C(28) 1.394(5) yes
C(29) C(30) 1.402(5) yes
C(29) C(34) 1.394(5) yes
C(30) C(31) 1.390(8) yes
C(31) C(32) 1.388(6) yes
C(32) C(33) 1.376(5) yes
C(33) C(34) 1.385(6) yes
C(35) C(36) 1.399(4) yes
C(35) C(40) 1.401(5) yes
C(36) C(37) 1.393(5) yes
C(37) C(38) 1.382(6) yes
C(38) C(39) 1.390(5) yes
C(39) C(40) 1.387(5) yes
C(41) C(42) 1.393(4) yes
C(41) C(46) 1.396(5) yes
C(42) C(43) 1.393(6) yes
C(43) C(44) 1.392(6) yes
C(44) C(45) 1.384(5) yes
C(45) C(46) 1.397(6) yes
C(47) C(48) 1.411(5) yes
C(47) C(51) 1.415(5) yes
C(48) C(49) 1.423(6) yes
C(49) C(50) 1.420(5) yes
C(50) C(51) 1.427(6) yes
C(52) C(53) 1.407(5) yes
C(52) C(57) 1.440(6) yes
C(52) C(58) 1.509(6) yes
C(53) C(54) 1.449(6) yes
C(53) C(59) 1.496(6) yes
C(54) C(55) 1.423(6) yes
C(54) C(60) 1.503(5) yes
C(55) C(56) 1.433(6) yes
C(55) C(61) 1.520(6) yes
C(56) C(57) 1.413(6) yes
C(56) C(62) 1.506(7) yes
C(57) C(63) 1.520(5) yes
Mo(1) H(48) 1.5629(3) no
C(1) H(1) 0.950 no
C(1) H(2) 0.950 no
C(2) H(3) 0.950 no
C(2) H(4) 0.950 no
C(4) H(5) 0.950 no
C(5) H(6) 0.950 no
C(6) H(7) 0.950 no
C(7) H(8) 0.950 no
C(9) H(9) 0.950 no
C(9) H(10) 0.950 no
C(10) H(11) 0.950 no
C(10) H(12) 0.950 no
C(12) H(13) 0.950 no
C(13) H(14) 0.950 no
C(14) H(15) 0.950 no
C(15) H(16) 0.950 no
C(16) H(17) 0.950 no
C(18) H(18) 0.950 no
C(19) H(19) 0.950 no
C(20) H(20) 0.950 no
C(21) H(21) 0.950 no
C(22) H(22) 0.950 no
C(24) H(23) 0.950 no
C(25) H(24) 0.950 no
C(26) H(25) 0.950 no
C(27) H(26) 0.950 no
C(28) H(27) 0.950 no
C(30) H(28) 0.950 no
C(31) H(29) 0.950 no
C(32) H(30) 0.950 no
C(33) H(31) 0.950 no
C(34) H(32) 0.950 no
C(36) H(33) 0.950 no
C(37) H(34) 0.950 no
C(38) H(35) 0.950 no
C(39) H(36) 0.950 no
C(40) H(37) 0.950 no
C(42) H(38) 0.950 no
C(43) H(39) 0.950 no
C(44) H(40) 0.950 no
C(45) H(41) 0.950 no
C(46) H(42) 0.950 no
C(47) H(43) 0.950 no
C(48) H(44) 0.950 no
C(49) H(45) 0.950 no
C(50) H(46) 0.950 no
C(51) H(47) 0.950 no
C(58) H(49) 0.950 no
C(58) H(50) 0.950 no
C(58) H(51) 0.950 no
C(59) H(52) 0.950 no
C(59) H(53) 0.950 no
C(59) H(54) 0.950 no
C(60) H(55) 0.950 no
C(60) H(56) 0.950 no
C(60) H(57) 0.950 no
C(61) H(58) 0.950 no
C(61) H(59) 0.950 no
C(61) H(60) 0.950 no
C(62) H(61) 0.950 no
C(62) H(62) 0.950 no
C(62) H(63) 0.950 no
C(63) H(64) 0.950 no
C(63) H(65) 0.950 no
C(63) H(66) 0.950 no
C(64) H(67) 0.950 no
C(64) H(68) 0.950 no
C(65) H(69) 0.950 no
C(65) H(70) 0.950 no
